data_4348202
loop_
_publ_author_name
'Vaidya, Shefali'
'Tewary, Subrata'
'Singh, Saurabh Kumar'
'Langley, Stuart K.'
'Murray, Keith S.'
'Lan, Yanhua'
'Wernsdorfer, Wolfgang'
'Rajaraman, Gopalan'
'Shanmugam, Maheswaran'

_publ_section_title
;
 What Controls the Sign and Magnitude of Magnetic Anisotropy in
 Tetrahedral Cobalt(II) Single-Ion Magnets?
;
_journal_issue 19
_journal_name_full 'Inorganic chemistry'
_journal_page_first 9564
_journal_page_last 9578
_journal_paper_doi 10.1021/acs.inorgchem.6b01073
_journal_volume 55
_journal_year 2016
_chemical_formula_sum 'C4 H16 Co N10 O7 S4'
_chemical_formula_weight 503.44
_space_group_crystal_system monoclinic
_space_group_IT_number 7
_space_group_name_Hall 'P -2yc'
_space_group_name_H-M_alt 'P 1 c 1'
_atom_sites_solution_hydrogens mixed
_audit_creation_method SHELXL-2014/7
_cell_angle_alpha 90
_cell_angle_beta 101.83(3)
_cell_angle_gamma 90
_cell_formula_units_Z 4
_cell_length_a 17.380(4)
_cell_length_b 11.675(2)
_cell_length_c 9.7170(19)
_cell_measurement_reflns_used 26264
_cell_measurement_temperature 100(2)
_cell_measurement_theta_max 3.181
_cell_measurement_theta_min 29.190
_cell_volume 1929.8(7)
_computing_cell_refinement
;
CrystalClear-SM Expert 2.1 b28 (Rigaku, 2013)
;
_computing_data_collection
;
CrystalClear-SM Expert 2.1 b28 (Rigaku, 2013)
;
_computing_data_reduction
;
CrystalClear-SM Expert 2.1 b28 (Rigaku, 2013)
;
_computing_molecular_graphics 'Bruker SHELXTL'
_computing_publication_material 'Bruker SHELXTL'
_computing_structure_refinement 'SHELXL-2014/7 (Sheldrick, 2014)'
_computing_structure_solution 'SHELXL-2014/7 (Sheldrick, 2014)'
_diffrn_ambient_temperature 100(2)
_diffrn_measured_fraction_theta_full 0.993
_diffrn_measured_fraction_theta_max 0.993
_diffrn_measurement_device_type 'Rigaku Saturn724'
_diffrn_measurement_method '\w scans'
_diffrn_radiation_type MoK\a
_diffrn_radiation_wavelength 0.71073
_diffrn_reflns_av_R_equivalents 0.0501
_diffrn_reflns_av_unetI/netI 0.0755
_diffrn_reflns_Laue_measured_fraction_full 0.993
_diffrn_reflns_Laue_measured_fraction_max 0.993
_diffrn_reflns_limit_h_max 23
_diffrn_reflns_limit_h_min -23
_diffrn_reflns_limit_k_max 15
_diffrn_reflns_limit_k_min -15
_diffrn_reflns_limit_l_max 13
_diffrn_reflns_limit_l_min -13
_diffrn_reflns_number 26264
_diffrn_reflns_point_group_measured_fraction_full 0.988
_diffrn_reflns_point_group_measured_fraction_max 0.983
_diffrn_reflns_theta_full 25.242
_diffrn_reflns_theta_max 29.190
_diffrn_reflns_theta_min 3.181
_diffrn_source 'fine-focus sealed tube'
_exptl_absorpt_coefficient_mu 1.372
_exptl_absorpt_correction_T_max 0.864
_exptl_absorpt_correction_T_min 0.771
_exptl_absorpt_correction_type numerical
_exptl_crystal_colour Bluish-green
_exptl_crystal_density_diffrn 1.733
_exptl_crystal_description Block
_exptl_crystal_F_000 1028
_exptl_crystal_size_max 0.200
_exptl_crystal_size_mid 0.160
_exptl_crystal_size_min 0.110
_refine_diff_density_max 0.849
_refine_diff_density_min -0.740
_refine_diff_density_rms 0.089
_refine_ls_abs_structure_details
;
 Flack x determined using 3170 quotients [(I+)-(I-)]/[(I+)+(I-)]
 (Parsons, Flack and Wagner, Acta Cryst. B69 (2013) 249-259).
;
_refine_ls_abs_structure_Flack 0.101(10)
_refine_ls_extinction_method none
_refine_ls_goodness_of_fit_ref 0.980
_refine_ls_hydrogen_treatment constr
_refine_ls_matrix_type full
_refine_ls_number_parameters 476
_refine_ls_number_reflns 10256
_refine_ls_number_restraints 2
_refine_ls_restrained_S_all 0.979
_refine_ls_R_factor_all 0.0448
_refine_ls_R_factor_gt 0.0383
_refine_ls_shift/su_max 0.000
_refine_ls_shift/su_mean 0.000
_refine_ls_structure_factor_coef Fsqd
_refine_ls_weighting_details 'w=1/[\s^2^(Fo^2^)+(0.0269P)^2^] where P=(Fo^2^+2Fc^2^)/3'
_refine_ls_weighting_scheme calc
_refine_ls_wR_factor_gt 0.0723
_refine_ls_wR_factor_ref 0.0752
_reflns_Friedel_coverage 0.978
_reflns_Friedel_fraction_full 0.982
_reflns_Friedel_fraction_max 0.974
_reflns_number_gt 8937
_reflns_number_total 10256
_reflns_threshold_expression 'I > 2\s(I)'
_cod_data_source_file ic6b01073_si_002.cif
_cod_data_source_block SHELXL
_cod_original_sg_symbol_H-M 'P c'
_cod_database_code 4348202
_shelx_shelxl_version_number 2014/7
_shelx_space_group_comment
;
The symmetry employed for this shelxl refinement is uniquely defined
by the following loop, which should always be used as a source of
symmetry information in preference to the above space-group names.
They are only intended as comments.
;
_shelx_estimated_absorpt_t_min 0.771
_shelx_estimated_absorpt_t_max 0.864

loop_
_space_group_symop_operation_xyz
'x, y, z'
'x, -y, z+1/2'

loop_
_atom_site_label
_atom_site_type_symbol
_atom_site_fract_x
_atom_site_fract_y
_atom_site_fract_z
_atom_site_U_iso_or_equiv
_atom_site_adp_type
_atom_site_occupancy
_atom_site_site_symmetry_order
_atom_site_calc_flag
_atom_site_refinement_flags_posn
_atom_site_refinement_flags_adp
Co1 Co 0.38579(3) 0.27156(5) 0.54948(6) 0.01198(13) Uani 1 1 d . .
S11 S 0.32133(7) 0.15180(11) 0.37340(11) 0.0155(2) Uani 1 1 d . .
S41 S 0.45720(7) 0.34585(10) 0.39364(12) 0.0156(2) Uani 1 1 d . .
S21 S 0.32583(7) 0.40667(11) 0.66472(12) 0.0156(2) Uani 1 1 d . .
S31 S 0.43326(7) 0.16695(11) 0.75149(11) 0.0157(2) Uani 1 1 d . .
O122 O 0.1444(2) -0.0617(3) 0.6993(3) 0.0169(7) Uani 1 1 d . .
O112 O 0.1364(2) -0.4263(3) 0.2076(3) 0.0180(7) Uani 1 1 d . .
O103 O 0.73077(19) 0.2180(3) 0.2935(3) 0.0204(8) Uani 1 1 d . .
O102 O 0.66607(19) 0.3397(3) 0.3972(3) 0.0174(7) Uani 1 1 d . .
N12 N 0.2276(2) 0.0803(4) 0.5422(4) 0.0175(9) Uani 1 1 d . .
H12A H 0.2028 0.0279 0.5816 0.021 Uiso 1 1 calc R U
H12B H 0.2216 0.1533 0.5600 0.021 Uiso 1 1 calc R U
O113 O 0.1215(2) -0.2754(3) 0.0738(3) 0.0257(8) Uani 1 1 d . .
C21 C 0.2677(3) 0.4855(4) 0.5312(5) 0.0180(10) Uani 1 1 d . .
N32 N 0.5372(2) 0.0911(4) 0.6053(4) 0.0226(9) Uani 1 1 d . .
H32A H 0.5650 0.0378 0.5739 0.027 Uiso 1 1 calc R U
H32B H 0.5413 0.1630 0.5806 0.027 Uiso 1 1 calc R U
C11 C 0.2737(2) 0.0496(4) 0.4569(4) 0.0139(9) Uani 1 1 d . .
O123 O 0.1657(2) -0.1992(3) 0.5615(3) 0.0258(8) Uani 1 1 d . .
N41 N 0.4697(2) 0.5462(3) 0.5349(4) 0.0162(8) Uani 1 1 d . .
H41A H 0.4882 0.6160 0.5516 0.019 Uiso 1 1 calc R U
H41B H 0.4360 0.5187 0.5828 0.019 Uiso 1 1 calc R U
C41 C 0.4923(3) 0.4827(4) 0.4381(4) 0.0133(9) Uani 1 1 d . .
N31 N 0.4835(2) -0.0449(4) 0.7259(4) 0.0216(9) Uani 1 1 d . .
H31A H 0.5302 -0.0783 0.7363 0.026 Uiso 1 1 d R U
H31B H 0.4677 -0.0498 0.8070 0.026 Uiso 1 1 d R U
N11 N 0.2821(2) -0.0598(3) 0.4311(4) 0.0198(9) Uani 1 1 d . .
H11A H 0.2571 -0.1116 0.4709 0.024 Uiso 1 1 calc R U
H11B H 0.3128 -0.0811 0.3741 0.024 Uiso 1 1 calc R U
O101 O 0.64680(19) 0.1546(3) 0.4142(3) 0.0197(7) Uani 1 1 d . .
N21 N 0.2298(2) 0.4381(4) 0.4149(4) 0.0220(9) Uani 1 1 d . .
H21A H 0.2004 0.4804 0.3496 0.026 Uiso 1 1 calc R U
H21B H 0.2337 0.3639 0.4020 0.026 Uiso 1 1 calc R U
N121 N 0.1408(2) -0.1670(3) 0.6673(4) 0.0154(8) Uani 1 1 d . .
O121 O 0.1129(2) -0.2370(3) 0.7403(4) 0.0252(8) Uani 1 1 d . .
N101 N 0.6807(2) 0.2370(3) 0.3685(4) 0.0153(8) Uani 1 1 d . .
C31 C 0.4893(3) 0.0631(4) 0.6893(5) 0.0157(10) Uani 1 1 d . .
N111 N 0.1461(2) -0.3206(4) 0.1926(4) 0.0171(8) Uani 1 1 d . .
N42 N 0.5431(2) 0.5265(4) 0.3678(4) 0.0176(9) Uani 1 1 d . .
H42A H 0.5610 0.5966 0.3861 0.021 Uiso 1 1 calc R U
H42B H 0.5589 0.4856 0.3028 0.021 Uiso 1 1 calc R U
O111 O 0.1788(2) -0.2614(3) 0.2936(3) 0.0261(9) Uani 1 1 d . .
N22 N 0.2613(3) 0.5975(4) 0.5492(5) 0.0271(10) Uani 1 1 d . .
H22A H 0.2318 0.6391 0.4834 0.032 Uiso 1 1 calc R U
H22B H 0.2866 0.6302 0.6271 0.032 Uiso 1 1 calc R U
Co2 Co 0.89272(4) 0.25190(6) 0.88853(6) 0.01255(13) Uani 1 1 d . .
S81 S 0.95195(7) 0.38156(11) 0.76581(12) 0.0182(3) Uani 1 1 d . .
S71 S 0.95056(7) 0.08882(10) 0.99545(12) 0.0174(3) Uani 1 1 d . .
S61 S 0.86284(7) 0.30935(11) 1.09750(11) 0.0163(2) Uani 1 1 d . .
S51 S 0.79557(7) 0.21372(11) 0.69551(12) 0.0179(2) Uani 1 1 d . .
N72 N 1.0366(3) 0.0879(4) 0.7978(4) 0.0287(11) Uani 1 1 d . .
H72A H 1.0655 0.0548 0.7447 0.034 Uiso 1 1 calc R U
H72B H 1.0287 0.1624 0.7923 0.034 Uiso 1 1 calc R U
N51 N 0.7960(2) -0.0128(4) 0.6700(4) 0.0218(9) Uani 1 1 d . .
H51A H 0.7816 -0.0832 0.6854 0.026 Uiso 1 1 calc R U
H51B H 0.8290 -0.0007 0.6139 0.026 Uiso 1 1 calc R U
N62 N 0.7981(2) 0.4978(4) 0.9648(4) 0.0224(9) Uani 1 1 d . .
H62A H 0.7646 0.5553 0.9516 0.027 Uiso 1 1 calc R U
H62B H 0.8335 0.4915 0.9124 0.027 Uiso 1 1 calc R U
C51 C 0.7682(3) 0.0743(4) 0.7310(4) 0.0137(9) Uani 1 1 d . .
N82 N 1.0561(2) 0.4208(4) 1.0059(4) 0.0237(10) Uani 1 1 d . .
H82A H 1.0862 0.4656 1.0673 0.028 Uiso 1 1 calc R U
H82B H 1.0555 0.3465 1.0208 0.028 Uiso 1 1 calc R U
N61 N 0.7426(2) 0.4287(3) 1.1431(4) 0.0178(9) Uani 1 1 d . .
H61A H 0.7086 0.4855 1.1315 0.021 Uiso 1 1 calc R U
H61B H 0.7415 0.3767 1.2083 0.021 Uiso 1 1 calc R U
N52 N 0.7192(2) 0.0580(4) 0.8146(4) 0.0191(9) Uani 1 1 d . .
H52A H 0.7043 -0.0118 0.8309 0.023 Uiso 1 1 calc R U
H52B H 0.7011 0.1170 0.8547 0.023 Uiso 1 1 calc R U
C61 C 0.7951(3) 0.4214(4) 1.0630(4) 0.0152(10) Uani 1 1 d . .
C81 C 1.0120(3) 0.4652(4) 0.8912(5) 0.0152(9) Uani 1 1 d . .
N81 N 1.0138(3) 0.5764(4) 0.8708(4) 0.0219(9) Uani 1 1 d . .
H81A H 1.0441 0.6202 0.9331 0.026 Uiso 1 1 calc R U
H81B H 0.9847 0.6070 0.7949 0.026 Uiso 1 1 calc R U
N71 N 1.0174(3) -0.0844(4) 0.8926(5) 0.0285(11) Uani 1 1 d . .
H71A H 1.0464 -0.1171 0.8392 0.034 Uiso 1 1 calc R U
H71B H 0.9966 -0.1262 0.9509 0.034 Uiso 1 1 calc R U
C71 C 1.0053(3) 0.0263(4) 0.8852(5) 0.0171(10) Uani 1 1 d . .
O93 O 0.62865(19) 0.2607(3) 0.9307(3) 0.0198(7) Uani 1 1 d . .
N91 N 0.6041(2) 0.1971(4) 1.0172(4) 0.0145(8) Uani 1 1 d . .
O91 O 0.55880(19) 0.2366(3) 1.0918(3) 0.0182(7) Uani 1 1 d . .
O92 O 0.6247(2) 0.0944(3) 1.0277(4) 0.0245(8) Uani 1 1 d . .
O141 O 0.8982(4) -0.2355(6) 0.9525(6) 0.0758(18) Uani 1 1 d G .
H14A H 0.8795 -0.2968 0.9068 0.114 Uiso 1 1 d G U
H14B H 0.8848 -0.1755 0.8998 0.114 Uiso 1 1 d G U
O1 O 0.6332(2) 0.6150(3) 1.1610(3) 0.0216(8) Uani 1 1 d G .
H1A H 0.6305 0.6356 1.0741 0.032 Uiso 1 1 d G U
H1B H 0.6557 0.6690 1.2168 0.032 Uiso 1 1 d G U

loop_
_atom_site_aniso_label
_atom_site_aniso_U_11
_atom_site_aniso_U_22
_atom_site_aniso_U_33
_atom_site_aniso_U_23
_atom_site_aniso_U_13
_atom_site_aniso_U_12
Co1 0.0115(3) 0.0115(3) 0.0128(3) 0.0005(3) 0.0023(2) 0.0002(2)
S11 0.0171(6) 0.0153(6) 0.0147(5) -0.0019(5) 0.0049(4) -0.0042(5)
S41 0.0181(5) 0.0133(6) 0.0167(5) -0.0019(5) 0.0068(4) -0.0030(5)
S21 0.0152(5) 0.0155(6) 0.0169(5) 0.0004(5) 0.0052(5) 0.0027(5)
S31 0.0159(5) 0.0167(6) 0.0147(5) 0.0027(5) 0.0037(4) 0.0032(4)
O122 0.0207(16) 0.0095(17) 0.0218(17) -0.0016(14) 0.0073(13) -0.0001(14)
O112 0.0190(16) 0.0120(18) 0.0218(16) 0.0035(15) 0.0016(13) -0.0007(14)
O103 0.0216(18) 0.022(2) 0.0215(17) -0.0005(15) 0.0124(15) 0.0013(15)
O102 0.0184(16) 0.0126(18) 0.0210(16) -0.0033(14) 0.0038(13) -0.0001(14)
N12 0.022(2) 0.011(2) 0.021(2) -0.0014(17) 0.0087(17) -0.0017(16)
O113 0.036(2) 0.020(2) 0.0182(17) 0.0088(15) -0.0028(16) -0.0043(16)
C21 0.014(2) 0.013(3) 0.030(3) 0.006(2) 0.011(2) 0.0014(18)
N32 0.023(2) 0.017(2) 0.030(2) 0.0083(19) 0.0125(19) 0.0058(18)
C11 0.010(2) 0.018(3) 0.012(2) 0.0004(19) -0.0017(17) -0.0007(18)
O123 0.041(2) 0.020(2) 0.0191(17) -0.0062(16) 0.0142(16) -0.0019(17)
N41 0.0176(19) 0.012(2) 0.022(2) -0.0004(17) 0.0106(16) -0.0027(16)
C41 0.012(2) 0.014(2) 0.013(2) 0.0021(19) 0.0006(17) 0.0009(18)
N31 0.027(2) 0.016(2) 0.024(2) 0.0049(19) 0.0107(19) 0.0043(18)
N11 0.026(2) 0.013(2) 0.024(2) 0.0012(18) 0.0139(18) -0.0001(17)
O101 0.0210(18) 0.0152(19) 0.0234(17) 0.0055(15) 0.0056(14) -0.0042(14)
N21 0.021(2) 0.018(2) 0.026(2) 0.0109(19) 0.0021(18) 0.0050(17)
N121 0.0180(19) 0.013(2) 0.0148(18) 0.0008(17) 0.0023(16) 0.0013(16)
O121 0.037(2) 0.017(2) 0.0262(19) 0.0052(15) 0.0162(16) -0.0032(16)
N101 0.0120(18) 0.018(2) 0.0140(18) 0.0007(17) -0.0012(15) 0.0008(16)
C31 0.011(2) 0.019(3) 0.016(2) -0.001(2) -0.0008(17) 0.0015(18)
N111 0.0158(19) 0.018(2) 0.019(2) -0.0019(18) 0.0077(16) 0.0019(17)
N42 0.019(2) 0.017(2) 0.0188(19) -0.0023(17) 0.0093(17) -0.0049(16)
O111 0.041(2) 0.018(2) 0.0165(17) -0.0107(15) 0.0000(16) 0.0000(16)
N22 0.022(2) 0.016(2) 0.042(3) 0.005(2) 0.004(2) 0.0019(19)
Co2 0.0120(3) 0.0124(3) 0.0133(3) 0.0002(2) 0.0026(2) -0.0003(2)
S81 0.0201(6) 0.0177(7) 0.0156(5) 0.0026(5) 0.0010(5) -0.0071(5)
S71 0.0182(6) 0.0178(7) 0.0175(5) 0.0030(5) 0.0070(5) 0.0067(5)
S61 0.0188(6) 0.0167(7) 0.0136(5) 0.0005(5) 0.0034(4) 0.0054(5)
S51 0.0164(5) 0.0166(6) 0.0183(6) 0.0033(5) -0.0024(4) -0.0032(5)
N72 0.043(3) 0.013(2) 0.039(3) -0.007(2) 0.028(2) 0.000(2)
N51 0.023(2) 0.017(2) 0.027(2) -0.0068(19) 0.0100(19) -0.0055(18)
N62 0.023(2) 0.023(2) 0.023(2) 0.0072(19) 0.0108(18) 0.0105(18)
C51 0.012(2) 0.016(3) 0.012(2) -0.0029(19) -0.0002(17) -0.0021(18)
N82 0.026(2) 0.014(2) 0.025(2) 0.0030(19) -0.0084(18) -0.0026(18)
N61 0.018(2) 0.017(2) 0.0188(19) -0.0012(18) 0.0044(16) 0.0017(16)
N52 0.021(2) 0.017(2) 0.021(2) -0.0001(18) 0.0080(17) -0.0023(17)
C61 0.014(2) 0.020(3) 0.011(2) -0.0047(19) 0.0008(17) 0.0002(18)
C81 0.010(2) 0.018(3) 0.017(2) 0.001(2) 0.0023(17) -0.0010(18)
N81 0.026(2) 0.015(2) 0.022(2) 0.0030(18) -0.0031(17) -0.0024(18)
N71 0.035(3) 0.021(3) 0.035(2) 0.006(2) 0.021(2) 0.010(2)
C71 0.013(2) 0.019(3) 0.017(2) -0.002(2) -0.0004(18) 0.0014(19)
O93 0.0211(18) 0.020(2) 0.0198(17) 0.0050(15) 0.0084(14) 0.0025(14)
N91 0.0136(19) 0.016(2) 0.0135(18) -0.0001(17) 0.0009(15) 0.0008(16)
O91 0.0196(17) 0.0192(19) 0.0175(16) -0.0007(14) 0.0076(14) 0.0065(14)
O92 0.030(2) 0.0098(18) 0.037(2) 0.0002(16) 0.0144(17) 0.0041(15)
O141 0.071(4) 0.079(5) 0.080(4) 0.004(3) 0.022(4) -0.004(4)
O1 0.0231(19) 0.028(2) 0.0149(15) -0.0025(16) 0.0066(15) -0.0041(15)

loop_
_atom_type_symbol
_atom_type_description
_atom_type_scat_dispersion_real
_atom_type_scat_dispersion_imag
_atom_type_scat_source
C C 0.0033 0.0016 'International Tables Vol C Tables 4.2.6.8 and 6.1.1.4'
H H 0.0000 0.0000 'International Tables Vol C Tables 4.2.6.8 and 6.1.1.4'
N N 0.0061 0.0033 'International Tables Vol C Tables 4.2.6.8 and 6.1.1.4'
O O 0.0106 0.0060 'International Tables Vol C Tables 4.2.6.8 and 6.1.1.4'
S S 0.1246 0.1234 'International Tables Vol C Tables 4.2.6.8 and 6.1.1.4'
Co Co 0.3494 0.9721 'International Tables Vol C Tables 4.2.6.8 and 6.1.1.4'

loop_
_geom_angle_atom_site_label_1
_geom_angle_atom_site_label_2
_geom_angle_atom_site_label_3
_geom_angle
S21 Co1 S11 125.08(5)
S21 Co1 S41 114.72(5)
S11 Co1 S41 89.19(5)
S21 Co1 S31 93.85(5)
S11 Co1 S31 110.03(5)
S41 Co1 S31 127.35(5)
C11 S11 Co1 105.88(15)
C41 S41 Co1 113.01(15)
C21 S21 Co1 104.57(17)
C31 S31 Co1 101.59(16)
C11 N12 H12A 120.0
C11 N12 H12B 120.0
H12A N12 H12B 120.0
N21 C21 N22 119.4(5)
N21 C21 S21 122.3(4)
N22 C21 S21 118.4(4)
C31 N32 H32A 120.0
C31 N32 H32B 120.0
H32A N32 H32B 120.0
N11 C11 N12 119.4(4)
N11 C11 S11 119.6(3)
N12 C11 S11 121.0(4)
C41 N41 H41A 120.0
C41 N41 H41B 120.0
H41A N41 H41B 120.0
N41 C41 N42 118.6(4)
N41 C41 S41 123.7(3)
N42 C41 S41 117.7(3)
C31 N31 H31A 109.4
C31 N31 H31B 110.8
H31A N31 H31B 108.2
C11 N11 H11A 120.0
C11 N11 H11B 120.0
H11A N11 H11B 120.0
C21 N21 H21A 120.0
C21 N21 H21B 120.0
H21A N21 H21B 120.0
O121 N121 O123 120.7(4)
O121 N121 O122 120.3(4)
O123 N121 O122 119.0(4)
O101 N101 O103 119.9(4)
O101 N101 O102 121.1(4)
O103 N101 O102 119.1(4)
N31 C31 N32 119.7(4)
N31 C31 S31 119.5(3)
N32 C31 S31 120.8(4)
O111 N111 O112 120.4(4)
O111 N111 O113 120.4(4)
O112 N111 O113 119.2(4)
C41 N42 H42A 120.0
C41 N42 H42B 120.0
H42A N42 H42B 120.0
C21 N22 H22A 120.0
C21 N22 H22B 120.0
H22A N22 H22B 120.0
S51 Co2 S61 121.16(5)
S51 Co2 S81 92.11(5)
S61 Co2 S81 118.24(5)
S51 Co2 S71 112.87(5)
S61 Co2 S71 89.97(5)
S81 Co2 S71 125.40(5)
C81 S81 Co2 105.99(16)
C71 S71 Co2 108.31(17)
C61 S61 Co2 108.34(14)
C51 S51 Co2 101.76(15)
C71 N72 H72A 120.0
C71 N72 H72B 120.0
H72A N72 H72B 120.0
C51 N51 H51A 120.0
C51 N51 H51B 120.0
H51A N51 H51B 120.0
C61 N62 H62A 120.0
C61 N62 H62B 120.0
H62A N62 H62B 120.0
N52 C51 N51 121.0(4)
N52 C51 S51 119.8(4)
N51 C51 S51 119.3(3)
C81 N82 H82A 120.0
C81 N82 H82B 120.0
H82A N82 H82B 120.0
C61 N61 H61A 120.0
C61 N61 H61B 120.0
H61A N61 H61B 120.0
C51 N52 H52A 120.0
C51 N52 H52B 120.0
H52A N52 H52B 120.0
N62 C61 N61 121.3(4)
N62 C61 S61 121.5(3)
N61 C61 S61 117.1(4)
N81 C81 N82 119.1(5)
N81 C81 S81 118.7(4)
N82 C81 S81 122.3(4)
C81 N81 H81A 120.0
C81 N81 H81B 120.0
H81A N81 H81B 120.0
C71 N71 H71A 120.0
C71 N71 H71B 120.0
H71A N71 H71B 120.0
N71 C71 N72 119.6(4)
N71 C71 S71 119.0(4)
N72 C71 S71 121.4(4)
O92 N91 O93 119.3(4)
O92 N91 O91 120.4(4)
O93 N91 O91 120.3(4)
H14A O141 H14B 109.5
H1A O1 H1B 109.5

loop_
_geom_bond_atom_site_label_1
_geom_bond_atom_site_label_2
_geom_bond_distance
Co1 S21 2.3036(13)
Co1 S11 2.3134(14)
Co1 S41 2.3145(13)
Co1 S31 2.3154(13)
S11 C11 1.745(5)
S41 C41 1.732(5)
S21 C21 1.736(5)
S31 C31 1.739(5)
O122 N121 1.266(5)
O112 N111 1.259(5)
O103 N101 1.264(5)
O102 N101 1.269(5)
N12 C11 1.316(5)
N12 H12A 0.8800
N12 H12B 0.8800
O113 N111 1.262(5)
C21 N21 1.309(6)
C21 N22 1.327(6)
N32 C31 1.321(6)
N32 H32A 0.8800
N32 H32B 0.8800
C11 N11 1.315(6)
O123 N121 1.253(5)
N41 C41 1.320(5)
N41 H41A 0.8800
N41 H41B 0.8800
C41 N42 1.325(5)
N31 C31 1.320(6)
N31 H31A 0.8872
N31 H31B 0.8876
N11 H11A 0.8800
N11 H11B 0.8800
O101 N101 1.255(5)
N21 H21A 0.8800
N21 H21B 0.8800
N121 O121 1.243(5)
N111 O111 1.239(5)
N42 H42A 0.8800
N42 H42B 0.8800
N22 H22A 0.8800
N22 H22B 0.8800
Co2 S51 2.2954(15)
Co2 S61 2.2967(13)
Co2 S81 2.2971(14)
Co2 S71 2.2993(14)
S81 C81 1.733(5)
S71 C71 1.734(5)
S61 C61 1.746(5)
S51 C51 1.751(5)
N72 C71 1.314(6)
N72 H72A 0.8800
N72 H72B 0.8800
N51 C51 1.318(6)
N51 H51A 0.8800
N51 H51B 0.8800
N62 C61 1.314(6)
N62 H62A 0.8800
N62 H62B 0.8800
C51 N52 1.305(5)
N82 C81 1.322(6)
N82 H82A 0.8800
N82 H82B 0.8800
N61 C61 1.318(5)
N61 H61A 0.8800
N61 H61B 0.8800
N52 H52A 0.8800
N52 H52B 0.8800
C81 N81 1.315(6)
N81 H81A 0.8800
N81 H81B 0.8800
N71 C71 1.309(6)
N71 H71A 0.8800
N71 H71B 0.8800
O93 N91 1.259(5)
N91 O92 1.250(5)
N91 O91 1.262(5)
O141 H14A 0.8698
O141 H14B 0.8700
O1 H1A 0.8700
O1 H1B 0.8699

loop_
_geom_torsion_atom_site_label_1
_geom_torsion_atom_site_label_2
_geom_torsion_atom_site_label_3
_geom_torsion_atom_site_label_4
_geom_torsion
Co1 S21 C21 N21 37.9(4)
Co1 S21 C21 N22 -142.8(3)
Co1 S11 C11 N11 -129.9(3)
Co1 S11 C11 N12 52.0(4)
Co1 S41 C41 N41 -11.3(4)
Co1 S41 C41 N42 170.6(3)
Co1 S31 C31 N31 -134.7(4)
Co1 S31 C31 N32 44.8(4)
Co2 S51 C51 N52 82.1(4)
Co2 S51 C51 N51 -99.5(4)
Co2 S61 C61 N62 -35.7(4)
Co2 S61 C61 N61 146.8(3)
Co2 S81 C81 N81 -137.7(3)
Co2 S81 C81 N82 42.6(4)
Co2 S71 C71 N71 -153.1(4)
Co2 S71 C71 N72 28.9(5)
